data_2221766
loop_
_publ_author_name
'Awang, Khalijah'
'Yusoff, Mahfizah'
'Mohamad, Khalit'
'Chong, Soo Lim'
'Ng, Seik Weng'

_publ_section_title
;
 3-Oxoolean-1-en-28-oic acid--<i>n</i>-hexane--water (4/1/1) from the
 bark of <i>Walsura pinnata</i> Hassk
;
_journal_coeditor_code LH2809
_journal_issue 5
_journal_name_full 'Acta Crystallographica Section E'
_journal_page_first o1166
_journal_paper_doi 10.1107/S1600536809015086
_journal_volume 65
_journal_year 2009
_chemical_formula_iupac 'C30 H46 O3, 0.25C6 H14, 0.25H2 O'
_chemical_formula_moiety 'C30 H46 O3, 0.25(C6 H14), 0.25(H2 O)'
_chemical_formula_sum 'C31.5 H50 O3.25'
_chemical_formula_weight 480.71
_chemical_name_systematic
;
3-Oxoolean-1-en-28-oic acid--<i>n</i>-hexane--water (4/1/1)
;
_space_group_IT_number 5
_symmetry_cell_setting monoclinic
_symmetry_space_group_name_Hall 'C 2y'
_symmetry_space_group_name_H-M 'C 1 2 1'
_atom_sites_solution_hydrogens geom
_atom_sites_solution_primary direct
_atom_sites_solution_secondary difmap
_audit_creation_method SHELXL-97
_cell_angle_alpha 90.00
_cell_angle_beta 120.5520(10)
_cell_angle_gamma 90.00
_cell_formula_units_Z 8
_cell_length_a 28.5864(7)
_cell_length_b 12.2408(3)
_cell_length_c 19.3545(4)
_cell_measurement_reflns_used 4238
_cell_measurement_temperature 100(2)
_cell_measurement_theta_max 22.7
_cell_measurement_theta_min 2.4
_cell_volume 5832.3(2)
_computing_cell_refinement 'SAINT (Bruker, 2007)'
_computing_data_collection 'APEX2 (Bruker, 2007)'
_computing_data_reduction 'SAINT (Bruker,2007)'
_computing_molecular_graphics 'X-SEED (Barbour, 2001)'
_computing_publication_material 'publCIF (Westrip, 2009)'
_computing_structure_refinement 'SHELXL97 (Sheldrick, 2008)'
_computing_structure_solution 'SHELXS97 (Sheldrick, 2008)'
_diffrn_ambient_temperature 100(2)
_diffrn_measured_fraction_theta_full 0.998
_diffrn_measured_fraction_theta_max 0.998
_diffrn_measurement_device_type 'Bruker SMART APEX'
_diffrn_measurement_method \w
_diffrn_radiation_monochromator graphite
_diffrn_radiation_source 'fine-focus sealed tube'
_diffrn_radiation_type MoK\a
_diffrn_radiation_wavelength 0.71073
_diffrn_reflns_av_R_equivalents 0.0377
_diffrn_reflns_av_sigmaI/netI 0.0441
_diffrn_reflns_limit_h_max 36
_diffrn_reflns_limit_h_min -37
_diffrn_reflns_limit_k_max 15
_diffrn_reflns_limit_k_min -15
_diffrn_reflns_limit_l_max 24
_diffrn_reflns_limit_l_min -25
_diffrn_reflns_number 20554
_diffrn_reflns_theta_full 27.50
_diffrn_reflns_theta_max 27.50
_diffrn_reflns_theta_min 1.22
_diffrn_standards_decay_% 0
_diffrn_standards_interval_count 0
_diffrn_standards_interval_time 0
_diffrn_standards_number 0
_exptl_absorpt_coefficient_mu 0.068
_exptl_absorpt_correction_type none
_exptl_crystal_colour Prism
_exptl_crystal_density_diffrn 1.095
_exptl_crystal_density_method 'not measured'
_exptl_crystal_description Colorless
_exptl_crystal_F_000 2120
_exptl_crystal_size_max 0.45
_exptl_crystal_size_mid 0.15
_exptl_crystal_size_min 0.10
_refine_diff_density_max 0.807
_refine_diff_density_min -0.623
_refine_ls_extinction_method none
_refine_ls_goodness_of_fit_ref 1.067
_refine_ls_hydrogen_treatment constr
_refine_ls_matrix_type full
_refine_ls_number_parameters 676
_refine_ls_number_reflns 6997
_refine_ls_number_restraints 71
_refine_ls_restrained_S_all 1.145
_refine_ls_R_factor_all 0.0890
_refine_ls_R_factor_gt 0.0677
_refine_ls_shift/su_max 0.001
_refine_ls_shift/su_mean 0.001
_refine_ls_structure_factor_coef Fsqd
_refine_ls_weighting_details 'calc w=1/[\s^2^(Fo^2^)+(0.1276P)^2^+2.2067P] where P=(Fo^2^+2Fc^2^)/3'
_refine_ls_weighting_scheme calc
_refine_ls_wR_factor_gt 0.1820
_refine_ls_wR_factor_ref 0.2035
_reflns_number_gt 5441
_reflns_number_total 6997
_reflns_threshold_expression I>2\s(I)
_cod_data_source_file lh2809.cif
_cod_data_source_block I
_cod_depositor_comments
;
The following automatic conversions were performed:
'_symmetry_cell_setting' value 'Monoclinic' changed to 'monoclinic'
according to '/home/saulius/struct/CIF-dictionaries/cif_core.dic'
dictionary named 'cif_core.dic' version 2.4.1 from
2010-06-29.

'_exptl_absorpt_correction_type' value 'None' changed to
'none' according to '/home/saulius/struct/CIF-dictionaries/cif_core.dic'
dictionary named 'cif_core.dic' version 2.4.1 from 2010-06-29.

Automatic conversion script
Id: cif_fix_enum 1527 2010-12-29 10:47:43Z saulius 

The following automatic conversions were performed:

'_symmetry_cell_setting' value 'Monoclinic' changed to 'monoclinic'
according to /home/saulius/struct/CIF-dictionaries/cif_core.dic
dictionary named 'cif_core.dic' version 2.4.1 from
2010-06-29.

'_exptl_absorpt_correction_type' value 'None' changed to
'none' according to
/home/saulius/struct/CIF-dictionaries/cif_core.dic dictionary named
'cif_core.dic' version 2.4.1 from 2010-06-29.

Automatic conversion script
Id: cif_fix_values 1715 2011-07-08 13:25:40Z adriana 
;
_cod_original_sg_symbol_H-M 'C 2'
_cod_original_formula_sum 'C31.50 H50 O3.25'
_cod_database_code 2221766
_cod_database_fobs_code 2221766

loop_
_symmetry_equiv_pos_as_xyz
'x, y, z'
'-x, y, -z'
'x+1/2, y+1/2, z'
'-x+1/2, y+1/2, -z'

loop_
_atom_site_type_symbol
_atom_site_label
_atom_site_fract_x
_atom_site_fract_y
_atom_site_fract_z
_atom_site_U_iso_or_equiv
_atom_site_adp_type
_atom_site_calc_flag
_atom_site_refinement_flags
_atom_site_occupancy
_atom_site_disorder_assembly
_atom_site_disorder_group
O O1 0.64169(14) 0.4999(3) 0.06365(17) 0.0372(7) Uani d . 1 . .
H H1 0.6626 0.5079 0.1133 0.056 Uiso calc R 1 . .
O O2 0.64271(12) 0.6807(3) 0.06809(17) 0.0338(7) Uani d . 1 . .
O O3 0.9328(2) 0.6613(5) -0.1228(4) 0.0706(16) Uani d PDU 0.75 A 1
O O3' 0.8798(6) 0.6340(10) -0.2241(7) 0.0706(16) Uani d PD 0.25 B 2
O O4 0.71245(16) 0.5134(3) 0.21228(19) 0.0543(10) Uani d . 1 . .
O O5 0.70076(14) 0.6881(3) 0.22605(19) 0.0427(8) Uani d . 1 . .
H H5 0.6763 0.6814 0.1777 0.064 Uiso calc R 1 . .
O O6 1.12997(15) 0.6700(4) 0.3873(3) 0.0672(12) Uani d . 1 . .
O O1W 1.0000 0.834(2) 0.0000 0.248(9) Uani d SU 1 . .
H H1W 0.9789 0.7934 -0.0385 0.371 Uiso d R 1 . .
C C1 0.62647(15) 0.5947(4) 0.0301(2) 0.0268(8) Uani d . 1 . .
C C2 0.58412(15) 0.5936(4) -0.0588(2) 0.0258(8) Uani d . 1 . .
C C3 0.52936(16) 0.5977(4) -0.0593(3) 0.0338(9) Uani d . 1 . .
H H3A 0.5240 0.5273 -0.0391 0.041 Uiso calc R 1 . .
H H3B 0.5314 0.6560 -0.0224 0.041 Uiso calc R 1 . .
C C4 0.48058(17) 0.6192(4) -0.1430(3) 0.0399(11) Uani d . 1 . .
H H4A 0.4758 0.5562 -0.1781 0.048 Uiso calc R 1 . .
H H4B 0.4474 0.6253 -0.1392 0.048 Uiso calc R 1 . .
C C5 0.48699(17) 0.7227(4) -0.1809(3) 0.0371(10) Uani d . 1 . .
C C6 0.4882(2) 0.8240(5) -0.1331(3) 0.0462(12) Uani d . 1 . .
H H6A 0.4548 0.8267 -0.1305 0.069 Uiso calc R 1 . .
H H6B 0.4908 0.8899 -0.1596 0.069 Uiso calc R 1 . .
H H6C 0.5197 0.8198 -0.0786 0.069 Uiso calc R 1 . .
C C7 0.43893(19) 0.7325(5) -0.2667(3) 0.0505(13) Uani d . 1 . .
H H7A 0.4051 0.7373 -0.2657 0.076 Uiso calc R 1 . .
H H7B 0.4377 0.6681 -0.2977 0.076 Uiso calc R 1 . .
H H7C 0.4432 0.7984 -0.2918 0.076 Uiso calc R 1 . .
C C8 0.54003(16) 0.7146(4) -0.1828(2) 0.0308(9) Uani d . 1 . .
H H8A 0.5450 0.7833 -0.2054 0.037 Uiso calc R 1 . .
H H8B 0.5364 0.6544 -0.2193 0.037 Uiso calc R 1 . .
C C9 0.59140(15) 0.6944(3) -0.1001(2) 0.0252(8) Uani d . 1 . .
H H9 0.5960 0.7592 -0.0657 0.030 Uiso calc R 1 . .
C C10 0.64277(14) 0.6855(3) -0.1054(2) 0.0213(7) Uani d . 1 . .
C C11 0.67132(16) 0.7747(3) -0.0975(2) 0.0247(8) Uani d . 1 . .
H H11 0.6585 0.8412 -0.0878 0.030 Uiso calc R 1 . .
C C12 0.72209(16) 0.7808(3) -0.1023(2) 0.0265(8) Uani d . 1 . .
H H12A 0.7522 0.8074 -0.0503 0.032 Uiso calc R 1 . .
H H12B 0.7165 0.8349 -0.1439 0.032 Uiso calc R 1 . .
C C13 0.73895(15) 0.6714(3) -0.1223(2) 0.0215(7) Uani d . 1 . .
H H13 0.7143 0.6629 -0.1815 0.026 Uiso calc R 1 . .
C C14 0.79755(15) 0.6718(3) -0.1098(2) 0.0248(8) Uani d . 1 . .
C C15 0.84201(17) 0.7066(4) -0.0258(3) 0.0335(9) Uani d . 1 . .
H H15A 0.8762 0.7167 -0.0252 0.050 Uiso calc R 1 . .
H H15B 0.8467 0.6500 0.0130 0.050 Uiso calc R 1 . .
H H15C 0.8316 0.7755 -0.0115 0.050 Uiso calc R 1 . .
C C16 0.79644(18) 0.7532(4) -0.1717(3) 0.0363(10) Uani d . 1 . .
H H16A 0.7663 0.7334 -0.2258 0.044 Uiso calc R 1 . .
H H16B 0.7892 0.8274 -0.1591 0.044 Uiso calc R 1 . .
C C17 0.8498(2) 0.7548(4) -0.1727(3) 0.0431(12) Uani d D 1 . .
H H17A 0.8412 0.7684 -0.2284 0.052 Uiso calc R 1 C 1
H H17B 0.8722 0.8166 -0.1394 0.052 Uiso calc R 1 C 1
C C18 0.8821(3) 0.6541(6) -0.1435(3) 0.0526(19) Uani d PDU 0.75 A 1
C C18' 0.8654(3) 0.6426(8) -0.1818(6) 0.0526(19) Uani d PD 0.25 B 2
C C19 0.86193(19) 0.5453(4) -0.1348(3) 0.0376(10) Uani d D 1 . .
C C20 0.8513(2) 0.4719(6) -0.2056(3) 0.0541(15) Uani d . 1 A .
H H20A 0.8854 0.4606 -0.2053 0.081 Uiso calc R 1 . .
H H20B 0.8247 0.5070 -0.2560 0.081 Uiso calc R 1 . .
H H20C 0.8371 0.4013 -0.2007 0.081 Uiso calc R 1 . .
C C21 0.9086(2) 0.4917(8) -0.0581(3) 0.070(2) Uani d . 1 A .
H H21A 0.9407 0.4844 -0.0636 0.104 Uiso calc R 1 . .
H H21B 0.8972 0.4193 -0.0507 0.104 Uiso calc R 1 . .
H H21C 0.9175 0.5376 -0.0115 0.104 Uiso calc R 1 . .
C C22 0.80785(16) 0.5581(3) -0.1335(2) 0.0257(8) Uani d . 1 A .
H H22 0.7780 0.5468 -0.1902 0.031 Uiso calc R 1 . .
C C23 0.80078(17) 0.4670(3) -0.0851(2) 0.0291(8) Uani d . 1 . .
H H23A 0.8098 0.3956 -0.0993 0.035 Uiso calc R 1 A .
H H23B 0.8258 0.4795 -0.0270 0.035 Uiso calc R 1 . .
C C24 0.74204(17) 0.4658(3) -0.1034(2) 0.0273(8) Uani d . 1 A .
H H24A 0.7381 0.4075 -0.0712 0.033 Uiso calc R 1 . .
H H24B 0.7177 0.4476 -0.1607 0.033 Uiso calc R 1 . .
C C25 0.72373(15) 0.5751(3) -0.0854(2) 0.0225(7) Uani d . 1 . .
C C26 0.75144(15) 0.5890(4) 0.0067(2) 0.0259(8) Uani d . 1 A .
H H26A 0.7907 0.5791 0.0312 0.039 Uiso calc R 1 . .
H H26B 0.7371 0.5343 0.0281 0.039 Uiso calc R 1 . .
H H26C 0.7440 0.6623 0.0190 0.039 Uiso calc R 1 . .
C C27 0.65940(15) 0.5761(3) -0.1251(2) 0.0225(7) Uani d . 1 A .
C C28 0.62911(16) 0.5670(3) -0.2184(2) 0.0275(8) Uani d . 1 . .
H H28A 0.5908 0.5494 -0.2389 0.041 Uiso calc R 1 A .
H H28B 0.6458 0.5091 -0.2338 0.041 Uiso calc R 1 . .
H H28C 0.6317 0.6366 -0.2412 0.041 Uiso calc R 1 . .
C C29 0.64230(16) 0.4771(3) -0.0940(2) 0.0251(8) Uani d . 1 . .
H H29A 0.6412 0.4117 -0.1248 0.030 Uiso calc R 1 A .
H H29B 0.6704 0.4643 -0.0372 0.030 Uiso calc R 1 . .
C C30 0.58735(16) 0.4889(3) -0.0997(2) 0.0259(8) Uani d . 1 A .
H H30A 0.5811 0.4250 -0.0741 0.031 Uiso calc R 1 . .
H H30B 0.5583 0.4900 -0.1569 0.031 Uiso calc R 1 . .
C C31 0.72161(17) 0.5932(4) 0.2551(2) 0.0339(9) Uani d . 1 . .
C C32 0.75531(17) 0.5834(4) 0.3459(2) 0.0339(9) Uani d . 1 . .
C C33 0.7125(2) 0.5534(5) 0.3692(3) 0.0433(11) Uani d . 1 . .
H H33A 0.6899 0.6185 0.3623 0.052 Uiso calc R 1 . .
H H33B 0.6883 0.4959 0.3324 0.052 Uiso calc R 1 . .
C C34 0.7382(2) 0.5129(6) 0.4555(3) 0.0551(15) Uani d . 1 . .
H H34A 0.7090 0.4893 0.4655 0.066 Uiso calc R 1 . .
H H34B 0.7578 0.5741 0.4924 0.066 Uiso calc R 1 . .
C C35 0.7776(2) 0.4181(6) 0.4742(3) 0.0597(17) Uani d . 1 . .
C C36 0.7479(3) 0.3152(6) 0.4269(4) 0.071(2) Uani d . 1 . .
H H36A 0.7736 0.2542 0.4438 0.106 Uiso calc R 1 . .
H H36B 0.7326 0.3285 0.3694 0.106 Uiso calc R 1 . .
H H36C 0.7186 0.2972 0.4372 0.106 Uiso calc R 1 . .
C C37 0.8052(3) 0.3955(8) 0.5653(4) 0.084(3) Uani d . 1 . .
H H37A 0.8302 0.3336 0.5795 0.126 Uiso calc R 1 . .
H H37B 0.7775 0.3782 0.5791 0.126 Uiso calc R 1 . .
H H37C 0.8255 0.4604 0.5952 0.126 Uiso calc R 1 . .
C C38 0.8213(2) 0.4554(5) 0.4546(3) 0.0468(13) Uani d . 1 . .
H H38A 0.8422 0.5163 0.4907 0.056 Uiso calc R 1 . .
H H38B 0.8468 0.3942 0.4654 0.056 Uiso calc R 1 . .
C C39 0.79764(18) 0.4926(4) 0.3673(2) 0.0359(10) Uani d . 1 . .
H H39 0.7778 0.4285 0.3327 0.043 Uiso calc R 1 . .
C C40 0.84081(17) 0.5249(4) 0.3471(2) 0.0314(9) Uani d . 1 . .
C C41 0.85843(19) 0.4506(4) 0.3156(3) 0.0413(11) Uani d . 1 . .
H H41 0.8428 0.3798 0.3068 0.050 Uiso calc R 1 . .
C C42 0.9010(2) 0.4683(5) 0.2927(3) 0.0489(13) Uani d . 1 . .
H H42A 0.8839 0.4606 0.2338 0.059 Uiso calc R 1 . .
H H42B 0.9290 0.4105 0.3179 0.059 Uiso calc R 1 . .
C C43 0.92871(16) 0.5796(4) 0.3176(2) 0.0305(9) Uani d . 1 . .
H H43 0.9536 0.5741 0.3770 0.037 Uiso calc R 1 . .
C C44 0.96696(16) 0.6060(4) 0.2835(2) 0.0329(10) Uani d . 1 . .
C C45 0.9375(2) 0.6018(6) 0.1903(3) 0.0561(16) Uani d . 1 . .
H H45A 0.9182 0.6707 0.1680 0.084 Uiso calc R 1 . .
H H45B 0.9114 0.5413 0.1706 0.084 Uiso calc R 1 . .
H H45C 0.9643 0.5906 0.1736 0.084 Uiso calc R 1 . .
C C46 1.01230(18) 0.5192(4) 0.3172(3) 0.0396(11) Uani d . 1 . .
H H46A 1.0265 0.5103 0.3754 0.048 Uiso calc R 1 . .
H H46B 0.9969 0.4483 0.2908 0.048 Uiso calc R 1 . .
C C47 1.0592(2) 0.5498(5) 0.3042(3) 0.0451(12) Uani d . 1 . .
H H47A 1.0879 0.4935 0.3293 0.054 Uiso calc R 1 . .
H H47B 1.0459 0.5506 0.2460 0.054 Uiso calc R 1 . .
C C48 1.08275(19) 0.6585(5) 0.3391(3) 0.0419(11) Uani d . 1 . .
C C49 1.0432(2) 0.7552(4) 0.3119(3) 0.0423(11) Uani d . 1 . .
C C50 1.0716(3) 0.8501(5) 0.3670(5) 0.0698(19) Uani d . 1 . .
H H50A 1.0748 0.8366 0.4191 0.105 Uiso calc R 1 . .
H H50B 1.0505 0.9170 0.3435 0.105 Uiso calc R 1 . .
H H50C 1.1079 0.8586 0.3742 0.105 Uiso calc R 1 . .
C C51 1.0297(3) 0.7881(7) 0.2266(4) 0.073(2) Uani d . 1 . .
H H51A 1.0634 0.8057 0.2273 0.109 Uiso calc R 1 . .
H H51B 1.0059 0.8522 0.2089 0.109 Uiso calc R 1 . .
H H51C 1.0114 0.7273 0.1896 0.109 Uiso calc R 1 . .
C C52 0.99266(18) 0.7183(4) 0.3177(2) 0.0339(10) Uani d . 1 . .
H H52 1.0073 0.7109 0.3766 0.041 Uiso calc R 1 . .
C C53 0.9495(2) 0.8059(4) 0.2916(3) 0.0425(12) Uani d . 1 . .
H H53A 0.9273 0.8078 0.2323 0.051 Uiso calc R 1 . .
H H53B 0.9670 0.8782 0.3104 0.051 Uiso calc R 1 . .
C C54 0.9129(2) 0.7824(4) 0.3265(3) 0.0370(10) Uani d . 1 . .
H H54A 0.8839 0.8383 0.3062 0.044 Uiso calc R 1 . .
H H54B 0.9348 0.7901 0.3855 0.044 Uiso calc R 1 . .
C C55 0.88640(17) 0.6687(4) 0.3064(2) 0.0302(9) Uani d . 1 . .
C C56 0.83882(18) 0.6701(5) 0.2192(2) 0.0452(13) Uani d . 1 . .
H H56A 0.8526 0.6849 0.1830 0.068 Uiso calc R 1 . .
H H56B 0.8130 0.7274 0.2130 0.068 Uiso calc R 1 . .
H H56C 0.8205 0.5991 0.2060 0.068 Uiso calc R 1 . .
C C57 0.86480(17) 0.6396(4) 0.3657(2) 0.0298(9) Uani d . 1 . .
C C58 0.91077(17) 0.6397(4) 0.4546(2) 0.0330(9) Uani d . 1 . .
H H58A 0.8949 0.6390 0.4891 0.050 Uiso calc R 1 . .
H H58B 0.9331 0.7054 0.4656 0.050 Uiso calc R 1 . .
H H58C 0.9335 0.5747 0.4654 0.050 Uiso calc R 1 . .
C C59 0.82326(18) 0.7272(4) 0.3573(3) 0.0332(9) Uani d . 1 . .
H H59A 0.8433 0.7924 0.3887 0.040 Uiso calc R 1 . .
H H59B 0.8016 0.7494 0.3003 0.040 Uiso calc R 1 . .
C C60 0.78427(18) 0.6904(4) 0.3852(3) 0.0359(10) Uani d . 1 . .
H H60A 0.8049 0.6809 0.4442 0.043 Uiso calc R 1 . .
H H60B 0.7568 0.7482 0.3724 0.043 Uiso calc R 1 . .
C C61 0.8146(6) 1.0554(15) 0.3756(8) 0.092(5) Uani d PDU 0.50 D -1
H H61A 0.7983 0.9941 0.3382 0.138 Uiso calc PR 0.50 D -1
H H61B 0.8207 1.1164 0.3483 0.138 Uiso calc PR 0.50 D -1
H H61C 0.7900 1.0786 0.3941 0.138 Uiso calc PR 0.50 D -1
C C63 0.8949(7) 1.1153(17) 0.5058(10) 0.139(8) Uani d PDU 0.50 D -1
H H63A 0.9253 1.0880 0.5573 0.167 Uiso calc PR 0.50 D -1
H H63B 0.8683 1.1517 0.5163 0.167 Uiso calc PR 0.50 D -1
C C64 0.9164(11) 1.197(2) 0.4664(11) 0.179(12) Uani d PDU 0.50 D -1
H H64A 0.9315 1.1571 0.4376 0.215 Uiso calc PR 0.50 D -1
H H64B 0.8866 1.2449 0.4277 0.215 Uiso calc PR 0.50 D -1
C C62 0.8679(7) 1.0202(13) 0.4464(10) 0.128(7) Uani d PDU 0.50 D -1
H H62A 0.8924 0.9947 0.4275 0.153 Uiso calc PR 0.50 D -1
H H62B 0.8618 0.9585 0.4739 0.153 Uiso calc PR 0.50 D -1
C C65 0.9612(9) 1.2658(19) 0.5355(12) 0.142(9) Uani d PDU 0.50 D -1
H H65A 0.9458 1.3053 0.5640 0.170 Uiso calc PR 0.50 D -1
H H65B 0.9905 1.2172 0.5743 0.170 Uiso calc PR 0.50 D -1
C C66 0.9844(11) 1.347(2) 0.5009(18) 0.160(12) Uani d PDU 0.50 D -1
H H66A 1.0132 1.3901 0.5446 0.240 Uiso calc PR 0.50 D -1
H H66B 0.9554 1.3966 0.4636 0.240 Uiso calc PR 0.50 D -1
H H66C 0.9992 1.3079 0.4723 0.240 Uiso calc PR 0.50 D -1

loop_
_atom_site_aniso_label
_atom_site_aniso_U_11
_atom_site_aniso_U_22
_atom_site_aniso_U_33
_atom_site_aniso_U_12
_atom_site_aniso_U_13
_atom_site_aniso_U_23
O1 0.0479(19) 0.0291(17) 0.0274(14) 0.0008(14) 0.0138(14) -0.0006(13)
O2 0.0416(17) 0.0257(15) 0.0323(14) 0.0010(13) 0.0173(13) -0.0036(13)
O3 0.050(3) 0.062(3) 0.116(4) 0.006(3) 0.054(3) 0.021(3)
O3' 0.050(3) 0.062(3) 0.116(4) 0.006(3) 0.054(3) 0.021(3)
O4 0.064(2) 0.038(2) 0.0313(16) 0.0119(18) 0.0029(16) -0.0100(15)
O5 0.049(2) 0.0372(19) 0.0327(15) 0.0086(16) 0.0144(14) -0.0053(14)
O6 0.037(2) 0.050(2) 0.083(3) -0.0008(18) 0.0078(19) 0.010(2)
O1W 0.249(12) 0.228(13) 0.248(12) 0.000 0.113(9) 0.000
C1 0.0260(18) 0.027(2) 0.0327(18) 0.0002(17) 0.0190(16) -0.0016(18)
C2 0.0213(17) 0.028(2) 0.0282(17) -0.0006(16) 0.0130(14) -0.0018(17)
C3 0.0272(19) 0.039(2) 0.041(2) -0.0017(19) 0.0220(17) -0.003(2)
C4 0.0219(19) 0.046(3) 0.048(2) 0.0007(19) 0.0152(18) -0.006(2)
C5 0.0222(19) 0.040(3) 0.041(2) 0.0043(19) 0.0099(18) -0.001(2)
C6 0.031(2) 0.044(3) 0.059(3) 0.009(2) 0.020(2) -0.004(2)
C7 0.026(2) 0.051(3) 0.050(3) 0.001(2) 0.002(2) -0.001(2)
C8 0.0259(19) 0.030(2) 0.0295(18) 0.0019(17) 0.0092(16) -0.0008(17)
C9 0.0223(18) 0.025(2) 0.0264(17) 0.0028(16) 0.0110(15) -0.0024(16)
C10 0.0214(17) 0.0225(19) 0.0170(15) 0.0055(15) 0.0074(13) 0.0003(14)
C11 0.0284(19) 0.0195(19) 0.0262(17) 0.0072(16) 0.0138(15) 0.0011(15)
C12 0.0295(19) 0.020(2) 0.0328(19) -0.0033(17) 0.0182(17) -0.0036(16)
C13 0.0237(17) 0.0172(17) 0.0238(16) 0.0019(15) 0.0121(14) 0.0024(15)
C14 0.0228(17) 0.0236(19) 0.0287(18) 0.0016(16) 0.0136(15) 0.0042(16)
C15 0.0264(19) 0.031(2) 0.036(2) -0.0015(18) 0.0104(17) -0.0014(18)
C16 0.031(2) 0.034(2) 0.047(2) 0.0059(19) 0.022(2) 0.017(2)
C17 0.039(2) 0.043(3) 0.057(3) 0.005(2) 0.030(2) 0.019(2)
C18 0.074(5) 0.045(3) 0.071(5) -0.004(3) 0.060(4) -0.006(4)
C18' 0.074(5) 0.045(3) 0.071(5) -0.004(3) 0.060(4) -0.006(4)
C19 0.043(2) 0.037(2) 0.048(3) 0.005(2) 0.034(2) 0.003(2)
C20 0.044(3) 0.074(4) 0.049(3) 0.021(3) 0.027(2) -0.009(3)
C21 0.035(3) 0.123(6) 0.052(3) 0.021(3) 0.023(2) -0.004(4)
C22 0.0254(18) 0.028(2) 0.0261(18) 0.0005(16) 0.0147(15) 0.0033(15)
C23 0.035(2) 0.023(2) 0.035(2) 0.0045(18) 0.0221(18) 0.0053(17)
C24 0.034(2) 0.0180(18) 0.036(2) 0.0050(17) 0.0220(17) 0.0046(16)
C25 0.0258(17) 0.0184(18) 0.0254(17) 0.0012(15) 0.0144(14) 0.0009(15)
C26 0.0252(17) 0.029(2) 0.0246(16) 0.0035(17) 0.0132(14) 0.0060(16)
C27 0.0264(17) 0.0184(18) 0.0245(17) 0.0018(16) 0.0142(14) -0.0009(15)
C28 0.0300(19) 0.027(2) 0.0245(17) -0.0022(17) 0.0135(15) -0.0049(16)
C29 0.032(2) 0.0163(18) 0.0310(19) -0.0024(16) 0.0189(17) -0.0027(15)
C30 0.028(2) 0.025(2) 0.0266(17) -0.0041(16) 0.0152(16) -0.0007(16)
C31 0.036(2) 0.032(2) 0.0308(19) 0.001(2) 0.0149(17) -0.0063(19)
C32 0.034(2) 0.040(3) 0.0271(18) -0.006(2) 0.0146(16) -0.0055(19)
C33 0.039(2) 0.053(3) 0.040(2) -0.011(2) 0.022(2) -0.006(2)
C34 0.048(3) 0.079(4) 0.038(2) -0.025(3) 0.022(2) -0.003(3)
C35 0.044(3) 0.077(4) 0.040(3) -0.032(3) 0.009(2) 0.009(3)
C36 0.049(3) 0.068(4) 0.071(4) -0.024(3) 0.012(3) 0.018(3)
C37 0.059(4) 0.125(7) 0.051(3) -0.041(4) 0.016(3) 0.030(4)
C38 0.037(2) 0.053(3) 0.036(2) -0.018(2) 0.008(2) 0.008(2)
C39 0.030(2) 0.038(3) 0.0291(19) -0.0081(19) 0.0073(17) 0.0003(19)
C40 0.0247(19) 0.033(2) 0.0253(18) 0.0014(18) 0.0048(16) -0.0008(17)
C41 0.033(2) 0.030(2) 0.050(3) -0.0028(19) 0.014(2) -0.013(2)
C42 0.035(2) 0.042(3) 0.063(3) -0.002(2) 0.020(2) -0.025(3)
C43 0.0274(19) 0.034(2) 0.0240(17) 0.0042(18) 0.0086(15) -0.0036(17)
C44 0.0255(19) 0.043(3) 0.0225(17) 0.0096(19) 0.0070(15) 0.0010(18)
C45 0.034(2) 0.100(5) 0.029(2) 0.013(3) 0.0128(18) -0.012(3)
C46 0.029(2) 0.043(3) 0.038(2) 0.006(2) 0.0109(18) -0.010(2)
C47 0.031(2) 0.048(3) 0.051(3) 0.011(2) 0.017(2) -0.002(2)
C48 0.037(2) 0.049(3) 0.039(2) 0.010(2) 0.019(2) 0.012(2)
C49 0.043(3) 0.048(3) 0.044(2) 0.015(2) 0.027(2) 0.021(2)
C50 0.074(4) 0.038(3) 0.126(6) -0.005(3) 0.072(4) 0.003(3)
C51 0.064(4) 0.105(6) 0.070(4) 0.044(4) 0.049(3) 0.058(4)
C52 0.034(2) 0.042(3) 0.0283(19) 0.012(2) 0.0177(17) 0.0119(18)
C53 0.044(3) 0.045(3) 0.046(3) 0.019(2) 0.028(2) 0.023(2)
C54 0.046(3) 0.032(2) 0.044(2) 0.014(2) 0.031(2) 0.012(2)
C55 0.032(2) 0.036(2) 0.0225(17) 0.0056(19) 0.0133(16) 0.0011(17)
C56 0.034(2) 0.075(4) 0.0233(18) 0.019(2) 0.0122(17) 0.006(2)
C57 0.031(2) 0.035(2) 0.0225(17) 0.0000(18) 0.0128(16) -0.0034(16)
C58 0.032(2) 0.043(2) 0.0237(18) -0.0104(19) 0.0139(16) -0.0022(17)
C59 0.035(2) 0.034(2) 0.036(2) -0.0038(19) 0.0217(18) -0.0114(18)
C60 0.034(2) 0.041(3) 0.036(2) -0.004(2) 0.0209(18) -0.010(2)
C61 0.119(9) 0.086(9) 0.066(7) 0.030(7) 0.044(7) -0.007(6)
C63 0.130(11) 0.126(12) 0.155(12) 0.005(9) 0.067(9) -0.010(9)
C64 0.182(15) 0.173(16) 0.178(15) 0.007(10) 0.089(11) 0.008(10)
C62 0.140(11) 0.131(12) 0.113(10) 0.002(9) 0.065(9) -0.018(9)
C65 0.135(12) 0.124(12) 0.142(12) 0.000(9) 0.053(9) -0.013(9)
C66 0.157(16) 0.163(14) 0.161(13) -0.013(9) 0.081(10) 0.006(10)

loop_
_atom_type_symbol
_atom_type_description
_atom_type_scat_dispersion_real
_atom_type_scat_dispersion_imag
_atom_type_scat_source
C C 0.0033 0.0000 'International Tables Vol C Tables 4.2.6.8 and 6.1.1.4'
H H 0.0000 0.0000 'International Tables Vol C Tables 4.2.6.8 and 6.1.1.4'
O O 0.0106 0.0000 'International Tables Vol C Tables 4.2.6.8 and 6.1.1.4'

loop_
_geom_angle_atom_site_label_1
_geom_angle_atom_site_label_2
_geom_angle_atom_site_label_3
_geom_angle_site_symmetry_1
_geom_angle_site_symmetry_3
_geom_angle
_geom_angle_publ_flag
C1 O1 H1 . . 109.5 ?
C31 O5 H5 . . 109.5 ?
O2 C1 O1 . . 122.6(3) ?
O2 C1 C2 . . 121.6(4) ?
O1 C1 C2 . . 115.7(4) ?
C1 C2 C30 . . 111.6(3) ?
C1 C2 C9 . . 109.9(3) ?
C30 C2 C9 . . 110.1(3) ?
C1 C2 C3 . . 103.1(3) ?
C30 C2 C3 . . 110.3(3) ?
C9 C2 C3 . . 111.8(3) ?
C4 C3 C2 . . 112.5(3) ?
C4 C3 H3A . . 109.1 ?
C2 C3 H3A . . 109.1 ?
C4 C3 H3B . . 109.1 ?
C2 C3 H3B . . 109.1 ?
H3A C3 H3B . . 107.8 ?
C5 C4 C3 . . 112.7(4) ?
C5 C4 H4A . . 109.1 ?
C3 C4 H4A . . 109.1 ?
C5 C4 H4B . . 109.1 ?
C3 C4 H4B . . 109.1 ?
H4A C4 H4B . . 107.8 ?
C4 C5 C7 . . 109.1(4) ?
C4 C5 C6 . . 110.7(4) ?
C7 C5 C6 . . 108.8(4) ?
C4 C5 C8 . . 108.7(4) ?
C7 C5 C8 . . 109.3(4) ?
C6 C5 C8 . . 110.2(4) ?
C5 C6 H6A . . 109.5 ?
C5 C6 H6B . . 109.5 ?
H6A C6 H6B . . 109.5 ?
C5 C6 H6C . . 109.5 ?
H6A C6 H6C . . 109.5 ?
H6B C6 H6C . . 109.5 ?
C5 C7 H7A . . 109.5 ?
C5 C7 H7B . . 109.5 ?
H7A C7 H7B . . 109.5 ?
C5 C7 H7C . . 109.5 ?
H7A C7 H7C . . 109.5 ?
H7B C7 H7C . . 109.5 ?
C5 C8 C9 . . 114.5(3) ?
C5 C8 H8A . . 108.6 ?
C9 C8 H8A . . 108.6 ?
C5 C8 H8B . . 108.6 ?
C9 C8 H8B . . 108.6 ?
H8A C8 H8B . . 107.6 ?
C10 C9 C2 . . 111.4(3) ?
C10 C9 C8 . . 112.4(3) ?
C2 C9 C8 . . 110.9(3) ?
C10 C9 H9 . . 107.3 ?
C2 C9 H9 . . 107.3 ?
C8 C9 H9 . . 107.3 ?
C11 C10 C9 . . 119.3(3) ?
C11 C10 C27 . . 119.9(3) ?
C9 C10 C27 . . 120.7(3) ?
C10 C11 C12 . . 126.2(3) ?
C10 C11 H11 . . 116.9 ?
C12 C11 H11 . . 116.9 ?
C11 C12 C13 . . 114.1(3) ?
C11 C12 H12A . . 108.7 ?
C13 C12 H12A . . 108.7 ?
C11 C12 H12B . . 108.7 ?
C13 C12 H12B . . 108.7 ?
H12A C12 H12B . . 107.6 ?
C12 C13 C25 . . 110.4(3) ?
C12 C13 C14 . . 113.9(3) ?
C25 C13 C14 . . 117.4(3) ?
C12 C13 H13 . . 104.5 ?
C25 C13 H13 . . 104.5 ?
C14 C13 H13 . . 104.5 ?
C15 C14 C22 . . 112.8(3) ?
C15 C14 C16 . . 108.8(4) ?
C22 C14 C16 . . 106.5(3) ?
C15 C14 C13 . . 114.2(3) ?
C22 C14 C13 . . 107.6(3) ?
C16 C14 C13 . . 106.5(3) ?
C14 C15 H15A . . 109.5 ?
C14 C15 H15B . . 109.5 ?
H15A C15 H15B . . 109.5 ?
C14 C15 H15C . . 109.5 ?
H15A C15 H15C . . 109.5 ?
H15B C15 H15C . . 109.5 ?
C17 C16 C14 . . 112.9(3) ?
C17 C16 H16A . . 109.0 ?
C14 C16 H16A . . 109.0 ?
C17 C16 H16B . . 109.0 ?
C14 C16 H16B . . 109.0 ?
H16A C16 H16B . . 107.8 ?
C18 C17 C18' . . 25.9(4) ?
C18 C17 C16 . . 114.8(4) ?
C18' C17 C16 . . 110.6(5) ?
C18 C17 H17A . . 108.6 ?
C18' C17 H17A . . 87.1 ?
C16 C17 H17A . . 108.6 ?
C18 C17 H17B . . 108.6 ?
C18' C17 H17B . . 130.7 ?
C16 C17 H17B . . 108.6 ?
H17A C17 H17B . . 107.5 ?
O3 C18 C17 . . 116.7(6) ?
O3 C18 C19 . . 117.5(6) ?
C17 C18 C19 . . 125.9(5) ?
O3' C18' C17 . . 115.5(10) ?
O3' C18' C19 . . 122.2(11) ?
C17 C18' C19 . . 122.3(9) ?
C18 C19 C18' . . 25.2(3) ?
C18 C19 C20 . . 109.4(4) ?
C18' C19 C20 . . 88.1(5) ?
C18 C19 C21 . . 106.9(5) ?
C18' C19 C21 . . 127.8(5) ?
C20 C19 C21 . . 106.9(5) ?
C18 C19 C22 . . 110.8(4) ?
C18' C19 C22 . . 107.1(5) ?
C20 C19 C22 . . 108.9(4) ?
C21 C19 C22 . . 113.9(4) ?
C19 C20 H20A . . 109.5 ?
C19 C20 H20B . . 109.5 ?
H20A C20 H20B . . 109.5 ?
C19 C20 H20C . . 109.5 ?
H20A C20 H20C . . 109.5 ?
H20B C20 H20C . . 109.5 ?
C19 C21 H21A . . 109.5 ?
C19 C21 H21B . . 109.5 ?
H21A C21 H21B . . 109.5 ?
C19 C21 H21C . . 109.5 ?
H21A C21 H21C . . 109.5 ?
H21B C21 H21C . . 109.5 ?
C23 C22 C14 . . 111.7(3) ?
C23 C22 C19 . . 112.0(3) ?
C14 C22 C19 . . 115.8(3) ?
C23 C22 H22 . . 105.5 ?
C14 C22 H22 . . 105.5 ?
C19 C22 H22 . . 105.5 ?
C24 C23 C22 . . 109.6(3) ?
C24 C23 H23A . . 109.7 ?
C22 C23 H23A . . 109.7 ?
C24 C23 H23B . . 109.7 ?
C22 C23 H23B . . 109.7 ?
H23A C23 H23B . . 108.2 ?
C23 C24 C25 . . 113.5(3) ?
C23 C24 H24A . . 108.9 ?
C25 C24 H24A . . 108.9 ?
C23 C24 H24B . . 108.9 ?
C25 C24 H24B . . 108.9 ?
H24A C24 H24B . . 107.7 ?
C24 C25 C26 . . 108.8(3) ?
C24 C25 C13 . . 110.4(3) ?
C26 C25 C13 . . 110.4(3) ?
C24 C25 C27 . . 109.8(3) ?
C26 C25 C27 . . 110.2(3) ?
C13 C25 C27 . . 107.3(3) ?
C25 C26 H26A . . 109.5 ?
C25 C26 H26B . . 109.5 ?
H26A C26 H26B . . 109.5 ?
C25 C26 H26C . . 109.5 ?
H26A C26 H26C . . 109.5 ?
H26B C26 H26C . . 109.5 ?
C10 C27 C29 . . 113.0(3) ?
C10 C27 C28 . . 106.9(3) ?
C29 C27 C28 . . 107.3(3) ?
C10 C27 C25 . . 108.3(3) ?
C29 C27 C25 . . 108.9(3) ?
C28 C27 C25 . . 112.6(3) ?
C27 C28 H28A . . 109.5 ?
C27 C28 H28B . . 109.5 ?
H28A C28 H28B . . 109.5 ?
C27 C28 H28C . . 109.5 ?
H28A C28 H28C . . 109.5 ?
H28B C28 H28C . . 109.5 ?
C30 C29 C27 . . 114.6(3) ?
C30 C29 H29A . . 108.6 ?
C27 C29 H29A . . 108.6 ?
C30 C29 H29B . . 108.6 ?
C27 C29 H29B . . 108.6 ?
H29A C29 H29B . . 107.6 ?
C29 C30 C2 . . 111.9(3) ?
C29 C30 H30A . . 109.2 ?
C2 C30 H30A . . 109.2 ?
C29 C30 H30B . . 109.2 ?
C2 C30 H30B . . 109.2 ?
H30A C30 H30B . . 107.9 ?
O4 C31 O5 . . 122.0(4) ?
O4 C31 C32 . . 120.9(4) ?
O5 C31 C32 . . 117.0(4) ?
C31 C32 C60 . . 111.9(4) ?
C31 C32 C39 . . 108.6(3) ?
C60 C32 C39 . . 109.4(3) ?
C31 C32 C33 . . 103.0(3) ?
C60 C32 C33 . . 111.5(4) ?
C39 C32 C33 . . 112.4(4) ?
C34 C33 C32 . . 112.6(4) ?
C34 C33 H33A . . 109.1 ?
C32 C33 H33A . . 109.1 ?
C34 C33 H33B . . 109.1 ?
C32 C33 H33B . . 109.1 ?
H33A C33 H33B . . 107.8 ?
C33 C34 C35 . . 113.1(5) ?
C33 C34 H34A . . 109.0 ?
C35 C34 H34A . . 109.0 ?
C33 C34 H34B . . 109.0 ?
C35 C34 H34B . . 109.0 ?
H34A C34 H34B . . 107.8 ?
C34 C35 C36 . . 111.4(5) ?
C34 C35 C38 . . 108.0(5) ?
C36 C35 C38 . . 111.5(6) ?
C34 C35 C37 . . 107.0(6) ?
C36 C35 C37 . . 109.9(5) ?
C38 C35 C37 . . 108.9(4) ?
C35 C36 H36A . . 109.5 ?
C35 C36 H36B . . 109.5 ?
H36A C36 H36B . . 109.5 ?
C35 C36 H36C . . 109.5 ?
H36A C36 H36C . . 109.5 ?
H36B C36 H36C . . 109.5 ?
C35 C37 H37A . . 109.5 ?
C35 C37 H37B . . 109.5 ?
H37A C37 H37B . . 109.5 ?
C35 C37 H37C . . 109.5 ?
H37A C37 H37C . . 109.5 ?
H37B C37 H37C . . 109.5 ?
C39 C38 C35 . . 113.5(4) ?
C39 C38 H38A . . 108.9 ?
C35 C38 H38A . . 108.9 ?
C39 C38 H38B . . 108.9 ?
C35 C38 H38B . . 108.9 ?
H38A C38 H38B . . 107.7 ?
C40 C39 C38 . . 113.5(4) ?
C40 C39 C32 . . 111.9(4) ?
C38 C39 C32 . . 111.0(4) ?
C40 C39 H39 . . 106.7 ?
C38 C39 H39 . . 106.7 ?
C32 C39 H39 . . 106.7 ?
C41 C40 C57 . . 120.7(4) ?
C41 C40 C39 . . 119.1(4) ?
C57 C40 C39 . . 120.2(4) ?
C40 C41 C42 . . 126.0(4) ?
C40 C41 H41 . . 117.0 ?
C42 C41 H41 . . 117.0 ?
C41 C42 C43 . . 113.7(4) ?
C41 C42 H42A . . 108.8 ?
C43 C42 H42A . . 108.8 ?
C41 C42 H42B . . 108.8 ?
C43 C42 H42B . . 108.8 ?
H42A C42 H42B . . 107.7 ?
C42 C43 C55 . . 109.9(3) ?
C42 C43 C44 . . 114.2(4) ?
C55 C43 C44 . . 116.9(4) ?
C42 C43 H43 . . 104.8 ?
C55 C43 H43 . . 104.8 ?
C44 C43 H43 . . 104.8 ?
C46 C44 C52 . . 108.6(3) ?
C46 C44 C45 . . 108.1(4) ?
C52 C44 C45 . . 112.8(4) ?
C46 C44 C43 . . 107.2(4) ?
C52 C44 C43 . . 106.5(3) ?
C45 C44 C43 . . 113.5(4) ?
C44 C45 H45A . . 109.5 ?
C44 C45 H45B . . 109.5 ?
H45A C45 H45B . . 109.5 ?
C44 C45 H45C . . 109.5 ?
H45A C45 H45C . . 109.5 ?
H45B C45 H45C . . 109.5 ?
C47 C46 C44 . . 112.4(4) ?
C47 C46 H46A . . 109.1 ?
C44 C46 H46A . . 109.1 ?
C47 C46 H46B . . 109.1 ?
C44 C46 H46B . . 109.1 ?
H46A C46 H46B . . 107.9 ?
C48 C47 C46 . . 112.2(4) ?
C48 C47 H47A . . 109.2 ?
C46 C47 H47A . . 109.2 ?
C48 C47 H47B . . 109.2 ?
C46 C47 H47B . . 109.2 ?
H47A C47 H47B . . 107.9 ?
O6 C48 C47 . . 122.0(5) ?
O6 C48 C49 . . 121.3(5) ?
C47 C48 C49 . . 116.7(4) ?
C50 C49 C48 . . 108.4(5) ?
C50 C49 C51 . . 107.9(5) ?
C48 C49 C51 . . 107.9(4) ?
C50 C49 C52 . . 110.8(4) ?
C48 C49 C52 . . 107.3(4) ?
C51 C49 C52 . . 114.3(4) ?
C49 C50 H50A . . 109.5 ?
C49 C50 H50B . . 109.5 ?
H50A C50 H50B . . 109.5 ?
C49 C50 H50C . . 109.5 ?
H50A C50 H50C . . 109.5 ?
H50B C50 H50C . . 109.5 ?
C49 C51 H51A . . 109.5 ?
C49 C51 H51B . . 109.5 ?
H51A C51 H51B . . 109.5 ?
C49 C51 H51C . . 109.5 ?
H51A C51 H51C . . 109.5 ?
H51B C51 H51C . . 109.5 ?
C53 C52 C44 . . 111.0(4) ?
C53 C52 C49 . . 113.3(4) ?
C44 C52 C49 . . 118.8(4) ?
C53 C52 H52 . . 104.0 ?
C44 C52 H52 . . 104.0 ?
C49 C52 H52 . . 104.0 ?
C52 C53 C54 . . 110.1(4) ?
C52 C53 H53A . . 109.6 ?
C54 C53 H53A . . 109.6 ?
C52 C53 H53B . . 109.6 ?
C54 C53 H53B . . 109.6 ?
H53A C53 H53B . . 108.2 ?
C53 C54 C55 . . 114.6(4) ?
C53 C54 H54A . . 108.6 ?
C55 C54 H54A . . 108.6 ?
C53 C54 H54B . . 108.6 ?
C55 C54 H54B . . 108.6 ?
H54A C54 H54B . . 107.6 ?
C56 C55 C54 . . 108.3(4) ?
C56 C55 C43 . . 110.6(3) ?
C54 C55 C43 . . 110.5(3) ?
C56 C55 C57 . . 110.0(3) ?
C54 C55 C57 . . 109.9(3) ?
C43 C55 C57 . . 107.5(3) ?
C55 C56 H56A . . 109.5 ?
C55 C56 H56B . . 109.5 ?
H56A C56 H56B . . 109.5 ?
C55 C56 H56C . . 109.5 ?
H56A C56 H56C . . 109.5 ?
H56B C56 H56C . . 109.5 ?
C40 C57 C59 . . 112.7(3) ?
C40 C57 C58 . . 106.8(3) ?
C59 C57 C58 . . 106.8(3) ?
C40 C57 C55 . . 109.1(3) ?
C59 C57 C55 . . 109.1(3) ?
C58 C57 C55 . . 112.3(3) ?
C57 C58 H58A . . 109.5 ?
C57 C58 H58B . . 109.5 ?
H58A C58 H58B . . 109.5 ?
C57 C58 H58C . . 109.5 ?
H58A C58 H58C . . 109.5 ?
H58B C58 H58C . . 109.5 ?
C60 C59 C57 . . 114.6(4) ?
C60 C59 H59A . . 108.6 ?
C57 C59 H59A . . 108.6 ?
C60 C59 H59B . . 108.6 ?
C57 C59 H59B . . 108.6 ?
H59A C59 H59B . . 107.6 ?
C32 C60 C59 . . 112.5(3) ?
C32 C60 H60A . . 109.1 ?
C59 C60 H60A . . 109.1 ?
C32 C60 H60B . . 109.1 ?
C59 C60 H60B . . 109.1 ?
H60A C60 H60B . . 107.8 ?
C62 C61 H61A . . 109.5 ?
C62 C61 H61B . . 109.5 ?
H61A C61 H61B . . 109.5 ?
C62 C61 H61C . . 109.5 ?
H61A C61 H61C . . 109.5 ?
H61B C61 H61C . . 109.5 ?
C62 C63 C64 . . 107.0(9) ?
C62 C63 H63A . . 110.3 ?
C64 C63 H63A . . 110.3 ?
C62 C63 H63B . . 110.3 ?
C64 C63 H63B . . 110.3 ?
H63A C63 H63B . . 108.6 ?
C65 C64 C63 . . 106.6(9) ?
C65 C64 H64A . . 110.4 ?
C63 C64 H64A . . 110.4 ?
C65 C64 H64B . . 110.4 ?
C63 C64 H64B . . 110.4 ?
H64A C64 H64B . . 108.6 ?
C61 C62 C63 . . 110.8(10) ?
C61 C62 H62A . . 109.5 ?
C63 C62 H62A . . 109.5 ?
C61 C62 H62B . . 109.5 ?
C63 C62 H62B . . 109.5 ?
H62A C62 H62B . . 108.1 ?
C66 C65 C64 . . 109.2(10) ?
C66 C65 H65A . . 109.8 ?
C64 C65 H65A . . 109.8 ?
C66 C65 H65B . . 109.8 ?
C64 C65 H65B . . 109.8 ?
H65A C65 H65B . . 108.3 ?
C65 C66 H66A . . 109.5 ?
C65 C66 H66B . . 109.5 ?
H66A C66 H66B . . 109.5 ?
C65 C66 H66C . . 109.5 ?
H66A C66 H66C . . 109.5 ?
H66B C66 H66C . . 109.5 ?

loop_
_geom_bond_atom_site_label_1
_geom_bond_atom_site_label_2
_geom_bond_site_symmetry_2
_geom_bond_distance
_geom_bond_publ_flag
O1 C1 . 1.292(5) ?
O1 H1 . 0.8400 ?
O2 C1 . 1.233(5) ?
O3 C18 . 1.294(8) ?
O3' C18' . 1.091(15) ?
O4 C31 . 1.220(6) ?
O5 C31 . 1.297(6) ?
O5 H5 . 0.8400 ?
O6 C48 . 1.197(6) ?
O1W H1W . 0.8399 ?
C1 C2 . 1.519(5) ?
C2 C30 . 1.533(6) ?
C2 C9 . 1.540(6) ?
C2 C3 . 1.562(5) ?
C3 C4 . 1.530(6) ?
C3 H3A . 0.9900 ?
C3 H3B . 0.9900 ?
C4 C5 . 1.521(7) ?
C4 H4A . 0.9900 ?
C4 H4B . 0.9900 ?
C5 C7 . 1.531(6) ?
C5 C6 . 1.537(7) ?
C5 C8 . 1.538(6) ?
C6 H6A . 0.9800 ?
C6 H6B . 0.9800 ?
C6 H6C . 0.9800 ?
C7 H7A . 0.9800 ?
C7 H7B . 0.9800 ?
C7 H7C . 0.9800 ?
C8 C9 . 1.546(5) ?
C8 H8A . 0.9900 ?
C8 H8B . 0.9900 ?
C9 C10 . 1.528(5) ?
C9 H9 . 1.0000 ?
C10 C11 . 1.325(6) ?
C10 C27 . 1.532(5) ?
C11 C12 . 1.503(5) ?
C11 H11 . 0.9500 ?
C12 C13 . 1.537(5) ?
C12 H12A . 0.9900 ?
C12 H12B . 0.9900 ?
C13 C25 . 1.550(5) ?
C13 C14 . 1.566(5) ?
C13 H13 . 1.0000 ?
C14 C15 . 1.530(6) ?
C14 C22 . 1.540(6) ?
C14 C16 . 1.545(6) ?
C15 H15A . 0.9800 ?
C15 H15B . 0.9800 ?
C15 H15C . 0.9800 ?
C16 C17 . 1.535(6) ?
C16 H16A . 0.9900 ?
C16 H16B . 0.9900 ?
C17 C18 . 1.471(9) ?
C17 C18' . 1.481(12) ?
C17 H17A . 0.9900 ?
C17 H17B . 0.9900 ?
C18 C19 . 1.495(8) ?
C18' C19 . 1.533(12) ?
C19 C20 . 1.535(7) ?
C19 C21 . 1.550(8) ?
C19 C22 . 1.566(6) ?
C20 H20A . 0.9800 ?
C20 H20B . 0.9800 ?
C20 H20C . 0.9800 ?
C21 H21A . 0.9800 ?
C21 H21B . 0.9800 ?
C21 H21C . 0.9800 ?
C22 C23 . 1.534(5) ?
C22 H22 . 1.0000 ?
C23 C24 . 1.530(6) ?
C23 H23A . 0.9900 ?
C23 H23B . 0.9900 ?
C24 C25 . 1.540(5) ?
C24 H24A . 0.9900 ?
C24 H24B . 0.9900 ?
C25 C26 . 1.548(5) ?
C25 C27 . 1.592(5) ?
C26 H26A . 0.9800 ?
C26 H26B . 0.9800 ?
C26 H26C . 0.9800 ?
C27 C29 . 1.540(5) ?
C27 C28 . 1.560(5) ?
C28 H28A . 0.9800 ?
C28 H28B . 0.9800 ?
C28 H28C . 0.9800 ?
C29 C30 . 1.525(5) ?
C29 H29A . 0.9900 ?
C29 H29B . 0.9900 ?
C30 H30A . 0.9900 ?
C30 H30B . 0.9900 ?
C31 C32 . 1.519(6) ?
C32 C60 . 1.530(7) ?
C32 C39 . 1.537(7) ?
C32 C33 . 1.548(6) ?
C33 C34 . 1.527(7) ?
C33 H33A . 0.9900 ?
C33 H33B . 0.9900 ?
C34 C35 . 1.528(10) ?
C34 H34A . 0.9900 ?
C34 H34B . 0.9900 ?
C35 C36 . 1.534(9) ?
C35 C38 . 1.546(7) ?
C35 C37 . 1.548(8) ?
C36 H36A . 0.9800 ?
C36 H36B . 0.9800 ?
C36 H36C . 0.9800 ?
C37 H37A . 0.9800 ?
C37 H37B . 0.9800 ?
C37 H37C . 0.9800 ?
C38 C39 . 1.535(6) ?
C38 H38A . 0.9900 ?
C38 H38B . 0.9900 ?
C39 C40 . 1.525(6) ?
C39 H39 . 1.0000 ?
C40 C41 . 1.327(6) ?
C40 C57 . 1.524(6) ?
C41 C42 . 1.510(7) ?
C41 H41 . 0.9500 ?
C42 C43 . 1.525(7) ?
C42 H42A . 0.9900 ?
C42 H42B . 0.9900 ?
C43 C55 . 1.560(6) ?
C43 C44 . 1.572(6) ?
C43 H43 . 1.0000 ?
C44 C46 . 1.541(6) ?
C44 C52 . 1.540(7) ?
C44 C45 . 1.556(6) ?
C45 H45A . 0.9800 ?
C45 H45B . 0.9800 ?
C45 H45C . 0.9800 ?
C46 C47 . 1.529(7) ?
C46 H46A . 0.9900 ?
C46 H46B . 0.9900 ?
C47 C48 . 1.490(8) ?
C47 H47A . 0.9900 ?
C47 H47B . 0.9900 ?
C48 C49 . 1.533(7) ?
C49 C50 . 1.504(9) ?
C49 C51 . 1.545(7) ?
C49 C52 . 1.571(6) ?
C50 H50A . 0.9800 ?
C50 H50B . 0.9800 ?
C50 H50C . 0.9800 ?
C51 H51A . 0.9800 ?
C51 H51B . 0.9800 ?
C51 H51C . 0.9800 ?
C52 C53 . 1.515(6) ?
C52 H52 . 1.0000 ?
C53 C54 . 1.532(6) ?
C53 H53A . 0.9900 ?
C53 H53B . 0.9900 ?
C54 C55 . 1.538(7) ?
C54 H54A . 0.9900 ?
C54 H54B . 0.9900 ?
C55 C56 . 1.537(5) ?
C55 C57 . 1.596(5) ?
C56 H56A . 0.9800 ?
C56 H56B . 0.9800 ?
C56 H56C . 0.9800 ?
C57 C59 . 1.546(6) ?
C57 C58 . 1.546(5) ?
C58 H58A . 0.9800 ?
C58 H58B . 0.9800 ?
C58 H58C . 0.9800 ?
C59 C60 . 1.533(6) ?
C59 H59A . 0.9900 ?
C59 H59B . 0.9900 ?
C60 H60A . 0.9900 ?
C60 H60B . 0.9900 ?
C61 C62 . 1.504(10) ?
C61 H61A . 0.9800 ?
C61 H61B . 0.9800 ?
C61 H61C . 0.9800 ?
C63 C62 . 1.540(10) ?
C63 C64 . 1.560(11) ?
C63 H63A . 0.9900 ?
C63 H63B . 0.9900 ?
C64 C65 . 1.548(11) ?
C64 H64A . 0.9900 ?
C64 H64B . 0.9900 ?
C62 H62A . 0.9900 ?
C62 H62B . 0.9900 ?
C65 C66 . 1.527(11) ?
C65 H65A . 0.9900 ?
C65 H65B . 0.9900 ?
C66 H66A . 0.9800 ?
C66 H66B . 0.9800 ?
C66 H66C . 0.9800 ?

loop_
_geom_hbond_atom_site_label_D
_geom_hbond_atom_site_label_H
_geom_hbond_atom_site_label_A
_geom_hbond_site_symmetry_A
_geom_hbond_distance_DH
_geom_hbond_distance_HA
_geom_hbond_distance_DA
_geom_hbond_angle_DHA
_geom_hbond_publ_flag
O1 H1 O4 . 0.84 1.71 2.545(4) 171 yes
O5 H5 O2 . 0.84 1.83 2.637(4) 160 yes
O1w H1w O3 . 0.84 2.20 3.03(2) 169 yes

loop_
_geom_torsion_atom_site_label_1
_geom_torsion_atom_site_label_2
_geom_torsion_atom_site_label_3
_geom_torsion_atom_site_label_4
_geom_torsion_site_symmetry_1
_geom_torsion_site_symmetry_2
_geom_torsion_site_symmetry_3
_geom_torsion_site_symmetry_4
_geom_torsion
_geom_torsion_publ_flag
O2 C1 C2 C30 . . . . 156.5(4) ?
O1 C1 C2 C30 . . . . -27.4(5) ?
O2 C1 C2 C9 . . . . 34.1(5) ?
O1 C1 C2 C9 . . . . -149.9(3) ?
O2 C1 C2 C3 . . . . -85.2(5) ?
O1 C1 C2 C3 . . . . 90.9(4) ?
C1 C2 C3 C4 . . . . 169.1(4) ?
C30 C2 C3 C4 . . . . -71.6(5) ?
C9 C2 C3 C4 . . . . 51.2(5) ?
C2 C3 C4 C5 . . . . -55.4(5) ?
C3 C4 C5 C7 . . . . 175.2(4) ?
C3 C4 C5 C6 . . . . -65.1(5) ?
C3 C4 C5 C8 . . . . 56.1(5) ?
C4 C5 C8 C9 . . . . -56.1(5) ?
C7 C5 C8 C9 . . . . -175.0(4) ?
C6 C5 C8 C9 . . . . 65.3(5) ?
C1 C2 C9 C10 . . . . 70.8(4) ?
C30 C2 C9 C10 . . . . -52.5(4) ?
C3 C2 C9 C10 . . . . -175.4(3) ?
C1 C2 C9 C8 . . . . -163.1(3) ?
C30 C2 C9 C8 . . . . 73.5(4) ?
C3 C2 C9 C8 . . . . -49.3(4) ?
C5 C8 C9 C10 . . . . 179.2(4) ?
C5 C8 C9 C2 . . . . 53.7(5) ?
C2 C9 C10 C11 . . . . -144.3(3) ?
C8 C9 C10 C11 . . . . 90.4(4) ?
C2 C9 C10 C27 . . . . 39.6(4) ?
C8 C9 C10 C27 . . . . -85.6(4) ?
C9 C10 C11 C12 . . . . -179.0(3) ?
C27 C10 C11 C12 . . . . -2.9(6) ?
C10 C11 C12 C13 . . . . 2.9(5) ?
C11 C12 C13 C25 . . . . -33.3(4) ?
C11 C12 C13 C14 . . . . -167.9(3) ?
C12 C13 C14 C15 . . . . 54.9(4) ?
C25 C13 C14 C15 . . . . -76.4(4) ?
C12 C13 C14 C22 . . . . -179.0(3) ?
C25 C13 C14 C22 . . . . 49.6(4) ?
C12 C13 C14 C16 . . . . -65.2(4) ?
C25 C13 C14 C16 . . . . 163.5(3) ?
C15 C14 C16 C17 . . . . 62.0(5) ?
C22 C14 C16 C17 . . . . -59.8(5) ?
C13 C14 C16 C17 . . . . -174.4(4) ?
C14 C16 C17 C18 . . . . 24.3(6) ?
C14 C16 C17 C18' . . . . 52.0(6) ?
C18' C17 C18 O3 . . . . 111.9(11) ?
C16 C17 C18 O3 . . . . -161.8(5) ?
C18' C17 C18 C19 . . . . -69.0(11) ?
C16 C17 C18 C19 . . . . 17.3(5) ?
C18 C17 C18' O3' . . . . -119.0(10) ?
C16 C17 C18' O3' . . . . 136.4(6) ?
C18 C17 C18' C19 . . . . 60.8(10) ?
C16 C17 C18' C19 . . . . -43.8(6) ?
O3 C18 C19 C18' . . . . -113.2(11) ?
C17 C18 C19 C18' . . . . 67.7(11) ?
O3 C18 C19 C20 . . . . -79.3(4) ?
C17 C18 C19 C20 . . . . 101.6(4) ?
O3 C18 C19 C21 . . . . 36.0(4) ?
C17 C18 C19 C21 . . . . -143.1(4) ?
O3 C18 C19 C22 . . . . 160.6(4) ?
C17 C18 C19 C22 . . . . -18.5(4) ?
O3' C18' C19 C18 . . . . 118.0(10) ?
C17 C18' C19 C18 . . . . -61.7(10) ?
O3' C18' C19 C20 . . . . -30.2(6) ?
C17 C18' C19 C20 . . . . 150.0(5) ?
O3' C18' C19 C21 . . . . 79.8(8) ?
C17 C18' C19 C21 . . . . -100.0(7) ?
O3' C18' C19 C22 . . . . -139.5(6) ?
C17 C18' C19 C22 . . . . 40.8(6) ?
C15 C14 C22 C23 . . . . 69.9(4) ?
C16 C14 C22 C23 . . . . -170.8(3) ?
C13 C14 C22 C23 . . . . -56.9(4) ?
C15 C14 C22 C19 . . . . -59.8(4) ?
C16 C14 C22 C19 . . . . 59.4(4) ?
C13 C14 C22 C19 . . . . 173.3(3) ?
C18 C19 C22 C23 . . . . -151.5(3) ?
C18' C19 C22 C23 . . . . -177.9(5) ?
C20 C19 C22 C23 . . . . 88.1(5) ?
C21 C19 C22 C23 . . . . -31.0(6) ?
C18 C19 C22 C14 . . . . -21.9(4) ?
C18' C19 C22 C14 . . . . -48.2(5) ?
C20 C19 C22 C14 . . . . -142.2(4) ?
C21 C19 C22 C14 . . . . 98.7(5) ?
C14 C22 C23 C24 . . . . 62.8(4) ?
C19 C22 C23 C24 . . . . -165.5(3) ?
C22 C23 C24 C25 . . . . -57.7(4) ?
C23 C24 C25 C26 . . . . -72.9(4) ?
C23 C24 C25 C13 . . . . 48.3(4) ?
C23 C24 C25 C27 . . . . 166.4(3) ?
C12 C13 C25 C24 . . . . -178.4(3) ?
C14 C13 C25 C24 . . . . -45.5(4) ?
C12 C13 C25 C26 . . . . -58.2(4) ?
C14 C13 C25 C26 . . . . 74.7(4) ?
C12 C13 C25 C27 . . . . 61.9(4) ?
C14 C13 C25 C27 . . . . -165.2(3) ?
C11 C10 C27 C29 . . . . 152.6(3) ?
C9 C10 C27 C29 . . . . -31.4(4) ?
C11 C10 C27 C28 . . . . -89.6(4) ?
C9 C10 C27 C28 . . . . 86.4(4) ?
C11 C10 C27 C25 . . . . 31.9(4) ?
C9 C10 C27 C25 . . . . -152.1(3) ?
C24 C25 C27 C10 . . . . 179.6(3) ?
C26 C25 C27 C10 . . . . 59.8(4) ?
C13 C25 C27 C10 . . . . -60.4(3) ?
C24 C25 C27 C29 . . . . 56.4(4) ?
C26 C25 C27 C29 . . . . -63.4(4) ?
C13 C25 C27 C29 . . . . 176.4(3) ?
C24 C25 C27 C28 . . . . -62.4(4) ?
C26 C25 C27 C28 . . . . 177.8(3) ?
C13 C25 C27 C28 . . . . 57.6(4) ?
C10 C27 C29 C30 . . . . 37.2(4) ?
C28 C27 C29 C30 . . . . -80.3(4) ?
C25 C27 C29 C30 . . . . 157.6(3) ?
C27 C29 C30 C2 . . . . -53.9(4) ?
C1 C2 C30 C29 . . . . -61.1(4) ?
C9 C2 C30 C29 . . . . 61.2(4) ?
C3 C2 C30 C29 . . . . -175.0(3) ?
O4 C31 C32 C60 . . . . 152.6(5) ?
O5 C31 C32 C60 . . . . -31.2(6) ?
O4 C31 C32 C39 . . . . 31.8(6) ?
O5 C31 C32 C39 . . . . -152.0(4) ?
O4 C31 C32 C33 . . . . -87.5(6) ?
O5 C31 C32 C33 . . . . 88.7(5) ?
C31 C32 C33 C34 . . . . 166.4(5) ?
C60 C32 C33 C34 . . . . -73.4(6) ?
C39 C32 C33 C34 . . . . 49.8(6) ?
C32 C33 C34 C35 . . . . -54.0(6) ?
C33 C34 C35 C36 . . . . -66.5(6) ?
C33 C34 C35 C38 . . . . 56.2(6) ?
C33 C34 C35 C37 . . . . 173.4(4) ?
C34 C35 C38 C39 . . . . -57.6(6) ?
C36 C35 C38 C39 . . . . 65.1(7) ?
C37 C35 C38 C39 . . . . -173.4(6) ?
C35 C38 C39 C40 . . . . -177.6(5) ?
C35 C38 C39 C32 . . . . 55.4(6) ?
C31 C32 C39 C40 . . . . 68.9(4) ?
C60 C32 C39 C40 . . . . -53.4(4) ?
C33 C32 C39 C40 . . . . -177.8(3) ?
C31 C32 C39 C38 . . . . -163.2(4) ?
C60 C32 C39 C38 . . . . 74.5(4) ?
C33 C32 C39 C38 . . . . -49.9(5) ?
C38 C39 C40 C41 . . . . 93.5(5) ?
C32 C39 C40 C41 . . . . -139.9(4) ?
C38 C39 C40 C57 . . . . -84.2(5) ?
C32 C39 C40 C57 . . . . 42.3(5) ?
C57 C40 C41 C42 . . . . -1.8(7) ?
C39 C40 C41 C42 . . . . -179.5(4) ?
C40 C41 C42 C43 . . . . 6.7(7) ?
C41 C42 C43 C55 . . . . -37.9(5) ?
C41 C42 C43 C44 . . . . -171.6(4) ?
C42 C43 C44 C46 . . . . -61.7(5) ?
C55 C43 C44 C46 . . . . 168.0(3) ?
C42 C43 C44 C52 . . . . -177.7(4) ?
C55 C43 C44 C52 . . . . 52.0(4) ?
C42 C43 C44 C45 . . . . 57.6(6) ?
C55 C43 C44 C45 . . . . -72.7(5) ?
C52 C44 C46 C47 . . . . -52.4(5) ?
C45 C44 C46 C47 . . . . 70.2(5) ?
C43 C44 C46 C47 . . . . -167.1(4) ?
C44 C46 C47 C48 . . . . 56.1(5) ?
C46 C47 C48 O6 . . . . 123.7(6) ?
C46 C47 C48 C49 . . . . -54.6(6) ?
O6 C48 C49 C50 . . . . -11.4(7) ?
C47 C48 C49 C50 . . . . 166.9(5) ?
O6 C48 C49 C51 . . . . 105.2(6) ?
C47 C48 C49 C51 . . . . -76.5(6) ?
O6 C48 C49 C52 . . . . -131.1(5) ?
C47 C48 C49 C52 . . . . 47.1(5) ?
C46 C44 C52 C53 . . . . -175.7(4) ?
C45 C44 C52 C53 . . . . 64.5(5) ?
C43 C44 C52 C53 . . . . -60.6(4) ?
C46 C44 C52 C49 . . . . 50.3(5) ?
C45 C44 C52 C49 . . . . -69.5(5) ?
C43 C44 C52 C49 . . . . 165.4(3) ?
C50 C49 C52 C53 . . . . 62.5(5) ?
C48 C49 C52 C53 . . . . -179.3(4) ?
C51 C49 C52 C53 . . . . -59.7(6) ?
C50 C49 C52 C44 . . . . -164.6(4) ?
C48 C49 C52 C44 . . . . -46.4(5) ?
C51 C49 C52 C44 . . . . 73.2(6) ?
C44 C52 C53 C54 . . . . 64.0(5) ?
C49 C52 C53 C54 . . . . -159.4(4) ?
C52 C53 C54 C55 . . . . -55.3(5) ?
C53 C54 C55 C56 . . . . -76.9(5) ?
C53 C54 C55 C43 . . . . 44.4(5) ?
C53 C54 C55 C57 . . . . 162.9(4) ?
C42 C43 C55 C56 . . . . -56.7(5) ?
C44 C43 C55 C56 . . . . 75.7(5) ?
C42 C43 C55 C54 . . . . -176.6(4) ?
C44 C43 C55 C54 . . . . -44.3(4) ?
C42 C43 C55 C57 . . . . 63.4(4) ?
C44 C43 C55 C57 . . . . -164.2(3) ?
C41 C40 C57 C59 . . . . 149.0(4) ?
C39 C40 C57 C59 . . . . -33.3(5) ?
C41 C40 C57 C58 . . . . -94.0(5) ?
C39 C40 C57 C58 . . . . 83.7(4) ?
C41 C40 C57 C55 . . . . 27.7(5) ?
C39 C40 C57 C55 . . . . -154.6(4) ?
C56 C55 C57 C40 . . . . 63.1(5) ?
C54 C55 C57 C40 . . . . -177.7(3) ?
C43 C55 C57 C40 . . . . -57.4(4) ?
C56 C55 C57 C59 . . . . -60.3(5) ?
C54 C55 C57 C59 . . . . 58.9(4) ?
C43 C55 C57 C59 . . . . 179.2(3) ?
C56 C55 C57 C58 . . . . -178.6(4) ?
C54 C55 C57 C58 . . . . -59.4(5) ?
C43 C55 C57 C58 . . . . 60.9(4) ?
C40 C57 C59 C60 . . . . 37.2(5) ?
C58 C57 C59 C60 . . . . -79.8(4) ?
C55 C57 C59 C60 . . . . 158.5(3) ?
C31 C32 C60 C59 . . . . -60.2(5) ?
C39 C32 C60 C59 . . . . 60.2(5) ?
C33 C32 C60 C59 . . . . -174.9(4) ?
C57 C59 C60 C32 . . . . -52.8(5) ?
C62 C63 C64 C65 . . . . -159(2) ?
C64 C63 C62 C61 . . . . -73(2) ?
C63 C64 C65 C66 . . . . 180(2) ?
